data_7005890
loop_
_publ_author_name
'Tersago, Karla'
'Matuska, Vit'
'Van Alsenoy, Christian'
'Slawin, Alexandra M. Z.'
'Woollins, J. Derek'
'Blockhuys, Frank'

_publ_section_title
;
 Structure, bonding, aromaticity and reactivity of Roesky's sulfoxide.
;
_journal_issue 40
_journal_name_full 'Dalton transactions (Cambridge, England : 2003)'
_journal_page_first 4529
_journal_page_last 4535
_journal_paper_doi 10.1039/b706659g
_journal_year 2007
_chemical_formula_moiety 'N2 O S3'
_chemical_formula_sum 'N2 O S3'
_chemical_formula_weight 140.20
_chemical_name_systematic
;
?
;
_space_group_IT_number 9
_symmetry_cell_setting monoclinic
_symmetry_space_group_name_Hall 'C -2yc'
_symmetry_space_group_name_H-M 'C 1 c 1'
_atom_sites_solution_primary direct
_atom_sites_solution_secondary difmap
_audit_creation_method SHELXL-97
_cell_angle_alpha 90.00
_cell_angle_beta 115.920(6)
_cell_angle_gamma 90.00
_cell_formula_units_Z 4
_cell_length_a 7.617(5)
_cell_length_b 9.230(6)
_cell_length_c 7.050(5)
_cell_measurement_reflns_used 469
_cell_measurement_temperature 93(2)
_cell_measurement_theta_max 36.3168
_cell_measurement_theta_min 3.1929
_cell_volume 445.8(5)
_computing_cell_refinement 'CrystalClear (Rigaku Corp., 2004)'
_computing_data_collection 'CrystalClear (Rigaku Corp., 2004)'
_computing_data_reduction 'CrystalClear (Rigaku Corp., 2004)'
_computing_molecular_graphics 'Bruker SHELXTL'
_computing_publication_material 'Bruker SHELXTL'
_computing_structure_refinement 'SHELXL-97 (Sheldrick, 1997)'
_computing_structure_solution 'SHELXS-97 (Sheldrick, 1990)'
_diffrn_ambient_temperature 93(2)
_diffrn_measured_fraction_theta_full 0.696
_diffrn_measured_fraction_theta_max 0.704
_diffrn_measurement_device_type CCD
_diffrn_measurement_method '\w scans'
_diffrn_radiation_monochromator confocal
_diffrn_radiation_source 'rotating anode'
_diffrn_radiation_type MoK\a
_diffrn_radiation_wavelength 0.71073
_diffrn_reflns_av_R_equivalents 0.0324
_diffrn_reflns_av_sigmaI/netI 0.0243
_diffrn_reflns_limit_h_max 6
_diffrn_reflns_limit_h_min -12
_diffrn_reflns_limit_k_max 15
_diffrn_reflns_limit_k_min -15
_diffrn_reflns_limit_l_max 11
_diffrn_reflns_limit_l_min -6
_diffrn_reflns_number 3792
_diffrn_reflns_theta_full 25.00
_diffrn_reflns_theta_max 36.62
_diffrn_reflns_theta_min 6.98
_exptl_absorpt_coefficient_mu 1.497
_exptl_absorpt_correction_T_max 0.956
_exptl_absorpt_correction_T_min 0.860
_exptl_absorpt_correction_type multi-scan
_exptl_absorpt_process_details 'Jacobson, R. (1998) Private communication'
_exptl_crystal_colour yellow
_exptl_crystal_density_diffrn 2.089
_exptl_crystal_density_method 'not measured'
_exptl_crystal_description needle
_exptl_crystal_F_000 280
_exptl_crystal_size_max 0.1000
_exptl_crystal_size_mid 0.0300
_exptl_crystal_size_min 0.0300
_refine_diff_density_max 0.336
_refine_diff_density_min -0.258
_refine_diff_density_rms 0.062
_refine_ls_abs_structure_details 'Flack H D (1983), Acta Cryst. A39, 876-881'
_refine_ls_abs_structure_Flack 0.45(10)
_refine_ls_extinction_method none
_refine_ls_goodness_of_fit_ref 1.054
_refine_ls_matrix_type full
_refine_ls_number_parameters 56
_refine_ls_number_reflns 993
_refine_ls_number_restraints 2
_refine_ls_restrained_S_all 1.053
_refine_ls_R_factor_all 0.0229
_refine_ls_R_factor_gt 0.0215
_refine_ls_shift/su_max 0.000
_refine_ls_shift/su_mean 0.000
_refine_ls_structure_factor_coef Fsqd
_refine_ls_weighting_details 'calc w=1/[\s^2^(Fo^2^)+(0.0394P)^2^+0.0000P] where P=(Fo^2^+2Fc^2^)/3'
_refine_ls_weighting_scheme calc
_refine_ls_wR_factor_gt 0.0533
_refine_ls_wR_factor_ref 0.0537
_reflns_number_gt 953
_reflns_number_total 993
_reflns_threshold_expression >2sigma(I)
_cod_data_source_file b706659g.txt
_cod_data_source_block vmdw2
_cod_depositor_comments
;
The following automatic conversions were performed:
'_symmetry_cell_setting' value 'Monoclinic' changed to 'monoclinic'
according to '/home/saulius/struct/CIF-dictionaries/cif_core.dic'
dictionary named 'cif_core.dic' version 2.4.1 from 2010-06-29.

Automatic conversion script
Id: cif_fix_enum 1527 2010-12-29 10:47:43Z saulius 
;
_cod_original_cell_volume 445.7(5)
_cod_original_sg_symbol_H-M Cc
_cod_database_code 7005890

loop_
_symmetry_equiv_pos_as_xyz
'x, y, z'
'x, -y, z+1/2'
'x+1/2, y+1/2, z'
'x+1/2, -y+1/2, z+1/2'

loop_
_atom_site_label
_atom_site_type_symbol
_atom_site_fract_x
_atom_site_fract_y
_atom_site_fract_z
_atom_site_U_iso_or_equiv
_atom_site_adp_type
_atom_site_occupancy
_atom_site_symmetry_multiplicity
_atom_site_calc_flag
_atom_site_refinement_flags
_atom_site_disorder_assembly
_atom_site_disorder_group
S1 S 0.85274(5) -0.41353(3) 0.20852(6) 0.01522(9) Uani 1 1 d . . .
O1 O 0.6964(2) -0.47701(14) 0.0168(3) 0.0222(3) Uani 1 1 d . . .
S2 S 0.70366(6) -0.25753(4) 0.32809(7) 0.01823(10) Uani 1 1 d . . .
N3 N 0.7217(3) -0.11501(14) 0.1994(3) 0.0212(3) Uani 1 1 d . . .
S4 S 0.86797(7) -0.12615(4) 0.09793(8) 0.02218(11) Uani 1 1 d . . .
N5 N 0.9605(2) -0.28326(17) 0.1395(3) 0.0213(3) Uani 1 1 d . . .

loop_
_atom_site_aniso_label
_atom_site_aniso_U_11
_atom_site_aniso_U_22
_atom_site_aniso_U_33
_atom_site_aniso_U_23
_atom_site_aniso_U_13
_atom_site_aniso_U_12
S1 0.01545(16) 0.01408(14) 0.0165(2) -0.00036(11) 0.00734(16) 0.00119(11)
O1 0.0225(6) 0.0218(5) 0.0216(8) -0.0063(4) 0.0088(6) -0.0023(4)
S2 0.02048(19) 0.01841(14) 0.0187(2) -0.00120(13) 0.01123(19) 0.00228(12)
N3 0.0202(6) 0.0146(5) 0.0240(10) 0.0000(5) 0.0053(7) 0.0022(4)
S4 0.01977(19) 0.01970(16) 0.0243(3) 0.00643(15) 0.00704(19) -0.00375(13)
N5 0.0180(7) 0.0244(5) 0.0248(10) 0.0038(6) 0.0125(7) 0.0003(5)

loop_
_atom_type_symbol
_atom_type_description
_atom_type_scat_dispersion_real
_atom_type_scat_dispersion_imag
_atom_type_scat_source
N N 0.0061 0.0033 'International Tables Vol C Tables 4.2.6.8 and 6.1.1.4'
O O 0.0106 0.0060 'International Tables Vol C Tables 4.2.6.8 and 6.1.1.4'
S S 0.1246 0.1234 'International Tables Vol C Tables 4.2.6.8 and 6.1.1.4'

loop_
_geom_angle_atom_site_label_1
_geom_angle_atom_site_label_2
_geom_angle_atom_site_label_3
_geom_angle
_geom_angle_site_symmetry_1
_geom_angle_site_symmetry_3
_geom_angle_publ_flag
O1 S1 N5 109.05(10) . . ?
O1 S1 S2 105.30(7) . . ?
N5 S1 S2 92.43(7) . . ?
N3 S2 S1 97.49(7) . . ?
S4 N3 S2 116.63(9) . . ?
N3 S4 N5 108.85(8) . . ?
S4 N5 S1 119.03(10) . . ?

loop_
_geom_bond_atom_site_label_1
_geom_bond_atom_site_label_2
_geom_bond_distance
_geom_bond_site_symmetry_2
_geom_bond_publ_flag
S1 O1 1.4769(17) . ?
S1 N5 1.6447(16) . ?
S1 S2 2.2158(9) . ?
S2 N3 1.6372(18) . ?
N3 S4 1.5689(19) . ?
S4 N5 1.5827(18) . ?

loop_
_geom_torsion_atom_site_label_1
_geom_torsion_atom_site_label_2
_geom_torsion_atom_site_label_3
_geom_torsion_atom_site_label_4
_geom_torsion
_geom_torsion_site_symmetry_1
_geom_torsion_site_symmetry_2
_geom_torsion_site_symmetry_3
_geom_torsion_site_symmetry_4
_geom_torsion_publ_flag
O1 S1 S2 N3 -90.40(10) . . . . ?
N5 S1 S2 N3 20.11(10) . . . . ?
S1 S2 N3 S4 -14.31(12) . . . . ?
S2 N3 S4 N5 2.39(15) . . . . ?
N3 S4 N5 S1 17.43(15) . . . . ?
O1 S1 N5 S4 84.44(14) . . . . ?
S2 S1 N5 S4 -22.66(12) . . . . ?
